data_7005766
loop_
_publ_author_name
'Charkoudian, Louise K.'
'Pham, David M.'
'Kwon, Ashley M.'
'Vangeloff, Abbey D.'
'Franz, Katherine J.'

_publ_section_title
;
 Modifications of boronic ester pro-chelators triggered by hydrogen
 peroxide tune reactivity to inhibit metal-promoted oxidative stress.
;
_journal_issue 43
_journal_name_full 'Dalton transactions (Cambridge, England : 2003)'
_journal_page_first 5031
_journal_page_last 5042
_journal_paper_doi 10.1039/b705199a
_journal_year 2007
_chemical_formula_moiety 'C15 H14 N2 O3'
_chemical_formula_sum 'C15 H14 N2 O3'
_chemical_formula_weight 270.28
_chemical_name_common SBH(m-OMe)
_chemical_name_systematic
;
?
;
_space_group_IT_number 14
_symmetry_cell_setting monoclinic
_symmetry_space_group_name_Hall '-P 2ybc'
_symmetry_space_group_name_H-M 'P 1 21/c 1'
_atom_sites_solution_hydrogens geom
_atom_sites_solution_primary direct
_atom_sites_solution_secondary difmap
_audit_creation_method SHELXL-97
_cell_angle_alpha 90.00
_cell_angle_beta 92.025(4)
_cell_angle_gamma 90.00
_cell_formula_units_Z 4
_cell_length_a 11.4645(9)
_cell_length_b 13.6942(11)
_cell_length_c 8.5467(8)
_cell_measurement_reflns_used 2411
_cell_measurement_temperature 173(2)
_cell_measurement_theta_max 25.03
_cell_measurement_theta_min 2.97
_cell_volume 1341.0(2)
_computing_cell_refinement SAINT
_computing_data_collection 'Apex II 2.0 Rev.2 (Bruker, 2005)'
_computing_data_reduction 'SAINT 7.12A (Bruker, 2004)'
_computing_molecular_graphics 'SHELXTL 5.1, XP (Sheldrick, 1994)'
_computing_publication_material 'SHELXS-97 (Sheldrick, 1990)'
_computing_structure_refinement 'SHELXL-97 (Sheldrick, 1997)'
_computing_structure_solution 'SHELXS-97 (Sheldrick, 1990)'
_diffrn_ambient_temperature 173(2)
_diffrn_detector_area_resol_mean 8.3
_diffrn_measured_fraction_theta_full 0.990
_diffrn_measured_fraction_theta_max 0.990
_diffrn_measurement_device_type 'Bruker Kappa Apex II'
_diffrn_measurement_method \w
_diffrn_radiation_monochromator graphite
_diffrn_radiation_source 'fine-focus sealed tube'
_diffrn_radiation_type MoK\a
_diffrn_radiation_wavelength 0.71073
_diffrn_reflns_av_R_equivalents 0.0000
_diffrn_reflns_av_sigmaI/netI 0.0269
_diffrn_reflns_limit_h_max 14
_diffrn_reflns_limit_h_min -14
_diffrn_reflns_limit_k_max 17
_diffrn_reflns_limit_k_min 0
_diffrn_reflns_limit_l_max 10
_diffrn_reflns_limit_l_min 0
_diffrn_reflns_number 2722
_diffrn_reflns_theta_full 26.37
_diffrn_reflns_theta_max 26.37
_diffrn_reflns_theta_min 2.32
_diffrn_standards_number 0
_exptl_absorpt_coefficient_mu 0.095
_exptl_absorpt_correction_T_max 0.9981
_exptl_absorpt_correction_T_min 0.9906
_exptl_absorpt_correction_type multi-scan
_exptl_absorpt_process_details 'SADABS 2.10 (Sheldrick, 2004)'
_exptl_crystal_colour 'Colorless '
_exptl_crystal_density_diffrn 1.339
_exptl_crystal_density_method 'not measured'
_exptl_crystal_description Needles
_exptl_crystal_F_000 568
_exptl_crystal_size_max 0.10
_exptl_crystal_size_mid 0.02
_exptl_crystal_size_min 0.02
_refine_diff_density_max 0.153
_refine_diff_density_min -0.167
_refine_diff_density_rms 0.035
_refine_ls_extinction_method none
_refine_ls_goodness_of_fit_ref 1.108
_refine_ls_hydrogen_treatment constr
_refine_ls_matrix_type full
_refine_ls_number_parameters 181
_refine_ls_number_reflns 2722
_refine_ls_number_restraints 0
_refine_ls_restrained_S_all 1.108
_refine_ls_R_factor_all 0.0627
_refine_ls_R_factor_gt 0.0415
_refine_ls_shift/su_max 0.000
_refine_ls_shift/su_mean 0.000
_refine_ls_structure_factor_coef Fsqd
_refine_ls_weighting_details 'calc w=1/[\s^2^(Fo^2^)+(0.0574P)^2^+0.0317P] where P=(Fo^2^+2Fc^2^)/3'
_refine_ls_weighting_scheme calc
_refine_ls_wR_factor_gt 0.1050
_refine_ls_wR_factor_ref 0.1122
_reflns_number_gt 1937
_reflns_number_total 2722
_reflns_threshold_expression I>2\s(I)
_cod_data_source_file b705199a.txt
_cod_data_source_block dp220
_cod_depositor_comments
;
The following automatic conversions were performed:
'_symmetry_cell_setting' value 'Monoclinic' changed to 'monoclinic'
according to '/home/saulius/struct/CIF-dictionaries/cif_core.dic'
dictionary named 'cif_core.dic' version 2.4.1 from
2010-06-29.

'_exptl_absorpt_correction_type' value 'Multi-scan' changed
to 'multi-scan' according to
'/home/saulius/struct/CIF-dictionaries/cif_core.dic' dictionary named
'cif_core.dic' version 2.4.1 from 2010-06-29.

Automatic conversion script
Id: cif_fix_enum 1527 2010-12-29 10:47:43Z saulius 
;
_cod_original_sg_symbol_H-M 'P 21/c'
_cod_database_code 7005766

loop_
_symmetry_equiv_pos_as_xyz
'x, y, z'
'-x, y+1/2, -z+1/2'
'-x, -y, -z'
'x, -y-1/2, z-1/2'

loop_
_atom_site_label
_atom_site_type_symbol
_atom_site_fract_x
_atom_site_fract_y
_atom_site_fract_z
_atom_site_U_iso_or_equiv
_atom_site_adp_type
_atom_site_occupancy
_atom_site_symmetry_multiplicity
_atom_site_calc_flag
_atom_site_refinement_flags
_atom_site_disorder_assembly
_atom_site_disorder_group
O1 O 0.78370(10) 0.15968(7) 0.33728(10) 0.0498(3) Uani 1 1 d . . .
O2 O 0.88759(12) -0.13938(9) 0.68041(16) 0.0744(4) Uani 1 1 d . . .
O3 O 0.57823(10) 0.39412(8) 0.19707(11) 0.0585(3) Uani 1 1 d . . .
H1A H 0.6246 0.3569 0.2466 0.070 Uiso 1 1 calc R . .
N1 N 0.72247(11) 0.34123(9) 0.43141(12) 0.0400(3) Uani 1 1 d . . .
N2 N 0.78467(11) 0.27586(9) 0.52523(12) 0.0417(3) Uani 1 1 d . . .
H2A H 0.8074 0.2927 0.6209 0.050 Uiso 1 1 calc R . .
C1 C 0.57611(13) 0.48217(11) 0.26886(16) 0.0429(4) Uani 1 1 d . . .
C2 C 0.50647(15) 0.55450(12) 0.20261(18) 0.0541(4) Uani 1 1 d . . .
H2B H 0.4609 0.5411 0.1101 0.065 Uiso 1 1 calc R . .
C3 C 0.50255(15) 0.64536(13) 0.2693(2) 0.0579(5) Uani 1 1 d . . .
H3B H 0.4555 0.6948 0.2212 0.070 Uiso 1 1 calc R . .
C4 C 0.56609(16) 0.66588(12) 0.4055(2) 0.0590(5) Uani 1 1 d . . .
H4A H 0.5639 0.7292 0.4508 0.071 Uiso 1 1 calc R . .
C5 C 0.63253(14) 0.59325(12) 0.47443(18) 0.0511(4) Uani 1 1 d . . .
H5A H 0.6743 0.6066 0.5700 0.061 Uiso 1 1 calc R . .
C6 C 0.64054(12) 0.50051(10) 0.40848(15) 0.0388(3) Uani 1 1 d . . .
C7 C 0.70930(13) 0.42621(11) 0.48935(15) 0.0408(4) Uani 1 1 d . . .
H7A H 0.7456 0.4411 0.5881 0.049 Uiso 1 1 calc R . .
C8 C 0.81039(13) 0.18695(10) 0.47103(14) 0.0369(3) Uani 1 1 d . . .
C9 C 0.87387(12) 0.12163(10) 0.58506(14) 0.0366(3) Uani 1 1 d . . .
C10 C 0.85020(13) 0.02247(11) 0.57462(16) 0.0421(4) Uani 1 1 d . . .
H10A H 0.7960 -0.0014 0.4971 0.051 Uiso 1 1 calc R . .
C11 C 0.90576(14) -0.04125(11) 0.67723(17) 0.0485(4) Uani 1 1 d . . .
C12 C 0.98674(15) -0.00622(13) 0.78778(18) 0.0566(5) Uani 1 1 d . . .
H12A H 1.0257 -0.0503 0.8578 0.068 Uiso 1 1 calc R . .
C13 C 1.01062(15) 0.09104(13) 0.79630(18) 0.0558(5) Uani 1 1 d . . .
H13A H 1.0666 0.1143 0.8721 0.067 Uiso 1 1 calc R . .
C14 C 0.95437(14) 0.15664(11) 0.69591(16) 0.0451(4) Uani 1 1 d . . .
H14A H 0.9708 0.2245 0.7030 0.054 Uiso 1 1 calc R . .
C15 C 0.79941(19) -0.17769(14) 0.5778(3) 0.0869(7) Uani 1 1 d . . .
H15C H 0.7950 -0.2486 0.5912 0.130 Uiso 1 1 calc R . .
H15D H 0.8180 -0.1626 0.4694 0.130 Uiso 1 1 calc R . .
H15A H 0.7242 -0.1483 0.6016 0.130 Uiso 1 1 calc R . .

loop_
_atom_site_aniso_label
_atom_site_aniso_U_11
_atom_site_aniso_U_22
_atom_site_aniso_U_33
_atom_site_aniso_U_23
_atom_site_aniso_U_13
_atom_site_aniso_U_12
O1 0.0710(8) 0.0462(7) 0.0316(5) -0.0009(4) -0.0089(5) 0.0012(5)
O2 0.0764(9) 0.0400(7) 0.1062(10) 0.0180(7) -0.0036(8) 0.0034(6)
O3 0.0771(8) 0.0500(7) 0.0472(6) -0.0063(5) -0.0147(5) 0.0125(6)
N1 0.0469(8) 0.0384(7) 0.0346(5) 0.0060(5) -0.0011(5) 0.0049(6)
N2 0.0559(8) 0.0393(7) 0.0293(5) 0.0025(5) -0.0075(5) 0.0074(6)
C1 0.0467(9) 0.0424(9) 0.0398(7) 0.0034(6) 0.0039(6) 0.0039(7)
C2 0.0566(11) 0.0591(11) 0.0464(8) 0.0074(7) -0.0022(8) 0.0123(8)
C3 0.0564(11) 0.0510(11) 0.0668(10) 0.0148(8) 0.0078(9) 0.0168(9)
C4 0.0616(12) 0.0392(10) 0.0766(11) -0.0009(8) 0.0096(9) 0.0061(8)
C5 0.0531(10) 0.0428(9) 0.0572(9) -0.0020(7) -0.0012(8) -0.0005(8)
C6 0.0390(8) 0.0363(8) 0.0413(7) 0.0036(6) 0.0032(6) -0.0005(6)
C7 0.0445(9) 0.0398(9) 0.0380(7) 0.0020(6) -0.0017(6) -0.0027(7)
C8 0.0425(9) 0.0369(8) 0.0313(6) 0.0016(6) 0.0002(6) -0.0029(6)
C9 0.0399(8) 0.0381(8) 0.0320(6) 0.0007(6) 0.0025(6) 0.0017(7)
C10 0.0420(9) 0.0418(9) 0.0424(7) 0.0003(6) 0.0002(6) 0.0008(7)
C11 0.0516(10) 0.0387(9) 0.0556(9) 0.0098(7) 0.0078(8) 0.0064(7)
C12 0.0574(11) 0.0589(12) 0.0531(9) 0.0146(8) -0.0040(8) 0.0144(9)
C13 0.0514(10) 0.0654(12) 0.0496(8) 0.0018(8) -0.0143(7) 0.0049(9)
C14 0.0482(10) 0.0439(9) 0.0428(7) 0.0001(6) -0.0038(7) 0.0012(7)
C15 0.0739(15) 0.0432(12) 0.143(2) 0.0010(12) 0.0003(14) -0.0085(10)

loop_
_atom_type_symbol
_atom_type_description
_atom_type_scat_dispersion_real
_atom_type_scat_dispersion_imag
_atom_type_scat_source
C C 0.0033 0.0016 'International Tables Vol C Tables 4.2.6.8 and 6.1.1.4'
H H 0.0000 0.0000 'International Tables Vol C Tables 4.2.6.8 and 6.1.1.4'
N N 0.0061 0.0033 'International Tables Vol C Tables 4.2.6.8 and 6.1.1.4'
O O 0.0106 0.0060 'International Tables Vol C Tables 4.2.6.8 and 6.1.1.4'

loop_
_geom_angle_atom_site_label_1
_geom_angle_atom_site_label_2
_geom_angle_atom_site_label_3
_geom_angle
_geom_angle_site_symmetry_1
_geom_angle_site_symmetry_3
_geom_angle_publ_flag
C11 O2 C15 117.39(13) . . ?
C1 O3 H1A 109.5 . . ?
C7 N1 N2 115.54(11) . . ?
C8 N2 N1 120.22(10) . . ?
C8 N2 H2A 119.9 . . ?
N1 N2 H2A 119.9 . . ?
O3 C1 C2 118.19(13) . . ?
O3 C1 C6 121.84(13) . . ?
C2 C1 C6 119.96(14) . . ?
C3 C2 C1 120.52(15) . . ?
C3 C2 H2B 119.7 . . ?
C1 C2 H2B 119.7 . . ?
C2 C3 C4 120.78(15) . . ?
C2 C3 H3B 119.6 . . ?
C4 C3 H3B 119.6 . . ?
C5 C4 C3 118.86(16) . . ?
C5 C4 H4A 120.6 . . ?
C3 C4 H4A 120.6 . . ?
C4 C5 C6 122.01(15) . . ?
C4 C5 H5A 119.0 . . ?
C6 C5 H5A 119.0 . . ?
C5 C6 C1 117.82(13) . . ?
C5 C6 C7 119.33(13) . . ?
C1 C6 C7 122.77(13) . . ?
N1 C7 C6 121.71(13) . . ?
N1 C7 H7A 119.1 . . ?
C6 C7 H7A 119.1 . . ?
O1 C8 N2 123.13(12) . . ?
O1 C8 C9 121.59(13) . . ?
N2 C8 C9 115.28(11) . . ?
C14 C9 C10 120.47(13) . . ?
C14 C9 C8 122.47(13) . . ?
C10 C9 C8 117.05(12) . . ?
C11 C10 C9 119.62(13) . . ?
C11 C10 H10A 120.2 . . ?
C9 C10 H10A 120.2 . . ?
O2 C11 C10 124.81(14) . . ?
O2 C11 C12 115.30(13) . . ?
C10 C11 C12 119.89(15) . . ?
C13 C12 C11 120.22(14) . . ?
C13 C12 H12A 119.9 . . ?
C11 C12 H12A 119.9 . . ?
C12 C13 C14 120.86(14) . . ?
C12 C13 H13A 119.6 . . ?
C14 C13 H13A 119.6 . . ?
C9 C14 C13 118.92(14) . . ?
C9 C14 H14A 120.5 . . ?
C13 C14 H14A 120.5 . . ?
O2 C15 H15C 109.5 . . ?
O2 C15 H15D 109.5 . . ?
H15C C15 H15D 109.5 . . ?
O2 C15 H15A 109.5 . . ?
H15C C15 H15A 109.5 . . ?
H15D C15 H15A 109.5 . . ?

loop_
_geom_bond_atom_site_label_1
_geom_bond_atom_site_label_2
_geom_bond_distance
_geom_bond_site_symmetry_2
_geom_bond_publ_flag
O1 C8 1.2309(15) . ?
O2 C11 1.3604(19) . ?
O2 C15 1.416(2) . ?
O3 C1 1.3535(18) . ?
O3 H1A 0.8400 . ?
N1 C7 1.2758(17) . ?
N1 N2 1.3829(15) . ?
N2 C8 1.3393(17) . ?
N2 H2A 0.8800 . ?
C1 C2 1.381(2) . ?
C1 C6 1.4037(19) . ?
C2 C3 1.370(2) . ?
C2 H2B 0.9500 . ?
C3 C4 1.380(2) . ?
C3 H3B 0.9500 . ?
C4 C5 1.373(2) . ?
C4 H4A 0.9500 . ?
C5 C6 1.394(2) . ?
C5 H5A 0.9500 . ?
C6 C7 1.4478(19) . ?
C7 H7A 0.9500 . ?
C8 C9 1.4932(18) . ?
C9 C14 1.3846(19) . ?
C9 C10 1.387(2) . ?
C10 C11 1.3772(19) . ?
C10 H10A 0.9500 . ?
C11 C12 1.387(2) . ?
C12 C13 1.361(2) . ?
C12 H12A 0.9500 . ?
C13 C14 1.386(2) . ?
C13 H13A 0.9500 . ?
C14 H14A 0.9500 . ?
C15 H15C 0.9800 . ?
C15 H15D 0.9800 . ?
C15 H15A 0.9800 . ?

loop_
_geom_hbond_atom_site_label_D
_geom_hbond_atom_site_label_H
_geom_hbond_atom_site_label_A
_geom_hbond_distance_DH
_geom_hbond_distance_HA
_geom_hbond_distance_DA
_geom_hbond_angle_DHA
_geom_hbond_site_symmetry_A
O3 H1A N1 0.84 1.92 2.6526(14) 145.6 .
N2 H2A O1 0.88 1.99 2.8097(14) 154.7 4_566

loop_
_geom_torsion_atom_site_label_1
_geom_torsion_atom_site_label_2
_geom_torsion_atom_site_label_3
_geom_torsion_atom_site_label_4
_geom_torsion
_geom_torsion_site_symmetry_1
_geom_torsion_site_symmetry_2
_geom_torsion_site_symmetry_3
_geom_torsion_site_symmetry_4
_geom_torsion_publ_flag
C7 N1 N2 C8 -175.33(13) . . . . ?
O3 C1 C2 C3 -179.01(15) . . . . ?
C6 C1 C2 C3 2.1(2) . . . . ?
C1 C2 C3 C4 -1.3(3) . . . . ?
C2 C3 C4 C5 -0.7(3) . . . . ?
C3 C4 C5 C6 2.0(3) . . . . ?
C4 C5 C6 C1 -1.2(2) . . . . ?
C4 C5 C6 C7 -178.16(15) . . . . ?
O3 C1 C6 C5 -179.68(14) . . . . ?
C2 C1 C6 C5 -0.9(2) . . . . ?
O3 C1 C6 C7 -2.8(2) . . . . ?
C2 C1 C6 C7 175.96(14) . . . . ?
N2 N1 C7 C6 -176.42(13) . . . . ?
C5 C6 C7 N1 -177.67(15) . . . . ?
C1 C6 C7 N1 5.5(2) . . . . ?
N1 N2 C8 O1 1.9(2) . . . . ?
N1 N2 C8 C9 -177.79(12) . . . . ?
O1 C8 C9 C14 146.17(15) . . . . ?
N2 C8 C9 C14 -34.2(2) . . . . ?
O1 C8 C9 C10 -32.9(2) . . . . ?
N2 C8 C9 C10 146.71(13) . . . . ?
C14 C9 C10 C11 1.2(2) . . . . ?
C8 C9 C10 C11 -179.70(13) . . . . ?
C15 O2 C11 C10 -4.5(2) . . . . ?
C15 O2 C11 C12 175.36(17) . . . . ?
C9 C10 C11 O2 178.43(14) . . . . ?
C9 C10 C11 C12 -1.4(2) . . . . ?
O2 C11 C12 C13 -179.19(16) . . . . ?
C10 C11 C12 C13 0.7(2) . . . . ?
C11 C12 C13 C14 0.4(3) . . . . ?
C10 C9 C14 C13 -0.1(2) . . . . ?
C8 C9 C14 C13 -179.22(14) . . . . ?
C12 C13 C14 C9 -0.6(2) . . . . ?

loop_
_cod_related_entry_id
_cod_related_entry_database
_cod_related_entry_code
1 ChemSpider 12669537
